data_1557173
loop_
_publ_author_name
'Tickner, Ben J.'
'Semenova, Olga'
'Iali, Wissam'
'Rayner, Peter J.'
'Whitwood, Adrian C.'
'Duckett, Simon B.'

_publ_section_title
;
 Optimisation of pyruvate hyperpolarisation using SABRE by tuning the
 active magnetisation transfer catalyst.
;
_journal_issue 5
_journal_name_full 'Catalysis science &amp; technology'
_journal_page_first 1343
_journal_page_last 1355
_journal_paper_doi 10.1039/c9cy02498k
_journal_volume 10
_journal_year 2020
_chemical_formula_moiety 'C54 H48 Ir P3, 0.28(C H4 O)'
_chemical_formula_sum 'C54.28 H49.13 Ir O0.28 P3'
_chemical_formula_weight 991.09
_space_group_crystal_system monoclinic
_space_group_IT_number 14
_space_group_name_Hall '-P 2ybc'
_space_group_name_H-M_alt 'P 1 21/c 1'
_atom_sites_solution_hydrogens mixed
_atom_sites_solution_primary dual
_audit_creation_date 2019-09-17
_audit_creation_method
;
Olex2 1.2
(compiled 2018.05.29 svn.r3508 for OlexSys, GUI svn.r5506)
;
_audit_update_record
;
2019-10-04 deposited with the CCDC.	2019-12-10 downloaded from the CCDC.
;
_cell_angle_alpha 90
_cell_angle_beta 94.4442(7)
_cell_angle_gamma 90
_cell_formula_units_Z 4
_cell_length_a 17.31801(12)
_cell_length_b 12.99024(10)
_cell_length_c 19.71788(16)
_cell_measurement_reflns_used 9261
_cell_measurement_temperature 110.00(10)
_cell_measurement_theta_max 71.0080
_cell_measurement_theta_min 4.9940
_cell_volume 4422.50(6)
_computing_cell_refinement 'CrysAlisPro 1.171.40.53 (Rigaku OD, 2019)'
_computing_data_collection 'CrysAlisPro 1.171.40.53 (Rigaku OD, 2019)'
_computing_data_reduction 'CrysAlisPro 1.171.40.53 (Rigaku OD, 2019)'
_computing_molecular_graphics 'Olex2 (Dolomanov et al., 2009)'
_computing_publication_material 'Olex2 (Dolomanov et al., 2009)'
_computing_structure_refinement 'ShelXL (Sheldrick, 2015)'
_computing_structure_solution 'ShelXT (Sheldrick, 2015)'
_diffrn_ambient_environment N~2~
_diffrn_ambient_temperature 110.00(10)
_diffrn_detector 'CCD plate'
_diffrn_detector_area_resol_mean 16.1450
_diffrn_detector_type Eos
_diffrn_measured_fraction_theta_full 1.000
_diffrn_measured_fraction_theta_max 1.000
_diffrn_measurement_details
;
List of Runs (angles in degrees, time in seconds):

  # Type    Start    End  Width  t~exp~   \w     \q     \k     \f   Frames
#--------------------------------------------------------------------------
  1  \w      1.00  26.00   1.00    1.00    --    0.00  57.00 150.00   25
  2  \w    -10.00  27.00   1.00    1.00    --    0.00  93.00  61.00   37
  3  \w    -39.00 -13.00   1.00    1.00    --    0.00  93.00  61.00   26
  4  \w    -21.00  45.00   1.00    1.00    --    0.00  57.00-180.00   66
  5  \w     24.00 109.00   1.00    1.25    --   54.00-125.00 -90.00   85
  6  \w     28.00 114.00   1.00    1.25    --   54.00  37.00 -30.00   86
  7  \w     50.00 100.00   1.00    1.25    --   54.00  57.00-180.00   50
  8  \w    -13.00  73.00   1.00    1.25    --   54.00 -57.00   0.00   86
  9  \w    106.00 176.00   1.00    2.50    --  108.00 111.00 150.00   70
 10  \w     47.00 100.00   1.00    2.50    --  108.00-111.00 -60.00   53
 11  \w     55.00 103.00   1.00    2.50    --  108.00 -50.00-120.00   48
 12  \w     39.00 111.00   1.00    2.50    --  108.00-111.00  90.00   72
 13  \w     69.00 125.00   1.00    2.50    --  108.00 -50.00 150.00   56
 14  \w     95.00 162.00   1.00    2.50    --  108.00  63.00 -30.00   67
 15  \w     84.00 150.00   1.00    2.50    --  108.00 178.00 -60.00   66
 16  \w     86.00 163.00   1.00    2.50    --  108.00  50.00 -60.00   77
 17  \w     70.00  95.00   1.00    2.50    --  108.00-111.00-120.00   25
;
_diffrn_measurement_device 'four-circle diffractometer'
_diffrn_measurement_device_type 'SuperNova, Dual, Cu at home/near, Eos'
_diffrn_measurement_method '\w scans'
_diffrn_orient_matrix_type 'CrysAlisPro convention (1999,Acta A55,543-557)'
_diffrn_orient_matrix_UB_11 0.0378139000
_diffrn_orient_matrix_UB_12 0.0190542000
_diffrn_orient_matrix_UB_13 0.0722370000
_diffrn_orient_matrix_UB_21 0.0197567000
_diffrn_orient_matrix_UB_22 -0.1153091000
_diffrn_orient_matrix_UB_23 0.0068760000
_diffrn_orient_matrix_UB_31 0.0784119000
_diffrn_orient_matrix_UB_32 0.0199077000
_diffrn_orient_matrix_UB_33 -0.0295763000
_diffrn_radiation_monochromator mirror
_diffrn_radiation_probe x-ray
_diffrn_radiation_type CuK\a
_diffrn_radiation_wavelength 1.54184
_diffrn_reflns_av_R_equivalents 0.0226
_diffrn_reflns_av_unetI/netI 0.0296
_diffrn_reflns_Laue_measured_fraction_full 1.000
_diffrn_reflns_Laue_measured_fraction_max 1.000
_diffrn_reflns_limit_h_max 20
_diffrn_reflns_limit_h_min -15
_diffrn_reflns_limit_k_max 15
_diffrn_reflns_limit_k_min -15
_diffrn_reflns_limit_l_max 21
_diffrn_reflns_limit_l_min -23
_diffrn_reflns_number 17542
_diffrn_reflns_point_group_measured_fraction_full 1.000
_diffrn_reflns_point_group_measured_fraction_max 1.000
_diffrn_reflns_theta_full 67.076
_diffrn_reflns_theta_max 67.076
_diffrn_reflns_theta_min 4.079
_diffrn_source 'micro-focus sealed X-ray tube'
_diffrn_source_type 'SuperNova (Cu) X-ray Source'
_exptl_absorpt_coefficient_mu 7.149
_exptl_absorpt_correction_T_max 0.898
_exptl_absorpt_correction_T_min 0.375
_exptl_absorpt_correction_type gaussian
_exptl_absorpt_process_details
;
CrysAlisPro 1.171.40.53 (Rigaku Oxford Diffraction, 2019)
Numerical absorption correction based on gaussian integration over
			a multifaceted crystal model
Empirical absorption correction using spherical harmonics,
 implemented in SCALE3 ABSPACK scaling algorithm.
;
_exptl_crystal_colour 'clear colourless'
_exptl_crystal_colour_lustre clear
_exptl_crystal_colour_primary colourless
_exptl_crystal_density_diffrn 1.489
_exptl_crystal_description plate
_exptl_crystal_F_000 1996.4
_exptl_crystal_recrystallization_method 'crystallisation from methanol'
_exptl_crystal_size_max 0.197
_exptl_crystal_size_mid 0.099
_exptl_crystal_size_min 0.037
_refine_diff_density_max 0.714
_refine_diff_density_min -0.525
_refine_diff_density_rms 0.073
_refine_ls_extinction_coef 0.000059(6)
_refine_ls_extinction_expression Fc^*^=kFc[1+0.001xFc^2^\l^3^/sin(2\q)]^-1/4^
_refine_ls_extinction_method 'SHELXL-2018/3 (Sheldrick 2018)'
_refine_ls_goodness_of_fit_ref 1.047
_refine_ls_hydrogen_treatment mixed
_refine_ls_matrix_type full
_refine_ls_number_parameters 557
_refine_ls_number_reflns 7896
_refine_ls_number_restraints 0
_refine_ls_restrained_S_all 1.047
_refine_ls_R_factor_all 0.0237
_refine_ls_R_factor_gt 0.0199
_refine_ls_shift/su_max 0.005
_refine_ls_shift/su_mean 0.000
_refine_ls_structure_factor_coef Fsqd
_refine_ls_weighting_details 'w=1/[\s^2^(Fo^2^)+(0.0216P)^2^+0.6768P] where P=(Fo^2^+2Fc^2^)/3'
_refine_ls_weighting_scheme calc
_refine_ls_wR_factor_gt 0.0458
_refine_ls_wR_factor_ref 0.0480
_reflns_Friedel_coverage 0.000
_reflns_number_gt 7174
_reflns_number_total 7896
_reflns_threshold_expression 'I > 2\s(I)'
_cod_data_source_file c9cy02498k2.cif
_cod_data_source_block sbd1905
_cod_depositor_comments
;Adding full bibliography for 1557173--1557174.cif.

 Adding full bibliography for 1557173--1557174.cif.
;
_cod_database_code 1557173
_shelx_shelxl_version_number 2018/3
_chemical_oxdiff_formula 'C54.3 H49.1 Ir1 O0.3 P3'
_chemical_oxdiff_usercomment 'Ben Tickner PPh3'
_shelx_space_group_comment
;
The symmetry employed for this shelxl refinement is uniquely defined
by the following loop, which should always be used as a source of
symmetry information in preference to the above space-group names.
They are only intended as comments.
;
_reflns_odcompleteness_completeness 99.95
_reflns_odcompleteness_iscentric 1
_reflns_odcompleteness_theta 66.97
_olex2_refinement_description
;
1. Fixed Uiso
 At 1.2 times of:
  All C(H) groups
 At 1.5 times of:
  All C(H,H,H) groups, All O(H) groups
2. Others
 Sof(C55)=Sof(H55A)=Sof(H55B)=Sof(H55C)=Sof(O1)=Sof(H1)=FVAR(1)
3.a Aromatic/amide H refined with riding coordinates:
 C2(H2), C3(H3), C4(H4), C5(H5), C6(H6), C8(H8), C9(H9), C10(H10), C11(H11),
 C12(H12), C14(H14), C15(H15), C16(H16), C17(H17), C18(H18), C20(H20), C21(H21),
  C22(H22), C23(H23), C24(H24), C26(H26), C27(H27), C28(H28), C29(H29),
 C30(H30), C32(H32), C33(H33), C34(H34), C35(H35), C36(H36), C38(H38), C39(H39),
  C40(H40), C41(H41), C42(H42), C44(H44), C45(H45), C46(H46), C47(H47),
 C48(H48), C50(H50), C51(H51), C52(H52), C53(H53), C54(H54)
3.b Idealised Me refined as rotating group:
 C55(H55A,H55B,H55C)
3.c Idealised tetrahedral OH refined as rotating group:
 O1(H1)
;
_olex2_date_sample_data_collection 2019-09-06
_olex2_date_sample_submission 2019-09-03
_olex2_exptl_crystal_mounting_method 'oil on micromount'
_olex2_submission_original_sample_id 'BT PPh3'
_olex2_submission_special_instructions 'No special instructions were received'
_oxdiff_exptl_absorpt_empirical_details
;
Empirical correction (ABSPACK) includes:
- Absorption correction using spherical harmonics
- Frame scaling
;
_oxdiff_exptl_absorpt_empirical_full_max 1.213
_oxdiff_exptl_absorpt_empirical_full_min 0.794

loop_
_space_group_symop_operation_xyz
'x, y, z'
'-x, y+1/2, -z+1/2'
'-x, -y, -z'
'x, -y-1/2, z-1/2'

loop_
_atom_site_label
_atom_site_type_symbol
_atom_site_fract_x
_atom_site_fract_y
_atom_site_fract_z
_atom_site_U_iso_or_equiv
_atom_site_adp_type
_atom_site_occupancy
_atom_site_site_symmetry_order
_atom_site_calc_flag
_atom_site_refinement_flags_posn
_atom_site_refinement_flags_occupancy
C1 C 0.64948(12) 0.96767(18) 0.67458(12) 0.0129(5) Uani 1 1 d . .
C2 C 0.68615(14) 1.0340(2) 0.63166(13) 0.0186(5) Uani 1 1 d . .
H2 H 0.701960 1.009582 0.590599 0.022 Uiso 1 1 calc R .
C3 C 0.69931(16) 1.1368(2) 0.64993(14) 0.0249(6) Uani 1 1 d . .
H3 H 0.724145 1.180207 0.621083 0.030 Uiso 1 1 calc R .
C4 C 0.67559(16) 1.1746(2) 0.71082(14) 0.0248(6) Uani 1 1 d . .
H4 H 0.685333 1.242681 0.723272 0.030 Uiso 1 1 calc R .
C5 C 0.63723(14) 1.1098(2) 0.75288(13) 0.0214(6) Uani 1 1 d . .
H5 H 0.620345 1.134781 0.793382 0.026 Uiso 1 1 calc R .
C6 C 0.62393(13) 1.0075(2) 0.73467(13) 0.0175(5) Uani 1 1 d . .
H6 H 0.597591 0.964931 0.762988 0.021 Uiso 1 1 calc R .
C7 C 0.52819(13) 0.84914(19) 0.61556(13) 0.0152(5) Uani 1 1 d . .
C8 C 0.50890(14) 0.8537(2) 0.54587(14) 0.0227(6) Uani 1 1 d . .
H8 H 0.546993 0.843354 0.515821 0.027 Uiso 1 1 calc R .
C9 C 0.43291(16) 0.8738(2) 0.52059(15) 0.0313(7) Uani 1 1 d . .
H9 H 0.420719 0.876647 0.473858 0.038 Uiso 1 1 calc R .
C10 C 0.37556(15) 0.8895(2) 0.56460(16) 0.0278(6) Uani 1 1 d . .
H10 H 0.324839 0.902083 0.547635 0.033 Uiso 1 1 calc R .
C11 C 0.39432(14) 0.8862(2) 0.63414(15) 0.0239(6) Uani 1 1 d . .
H11 H 0.356053 0.896845 0.663979 0.029 Uiso 1 1 calc R .
C12 C 0.47008(14) 0.8672(2) 0.65951(13) 0.0188(5) Uani 1 1 d . .
H12 H 0.482275 0.866547 0.706276 0.023 Uiso 1 1 calc R .
C13 C 0.62356(13) 0.76881(18) 0.73028(12) 0.0118(5) Uani 1 1 d . .
C14 C 0.68051(13) 0.78807(19) 0.78309(12) 0.0138(5) Uani 1 1 d . .
H14 H 0.719416 0.835680 0.776788 0.017 Uiso 1 1 calc R .
C15 C 0.67944(14) 0.73669(19) 0.84489(13) 0.0161(5) Uani 1 1 d . .
H15 H 0.717559 0.750292 0.879574 0.019 Uiso 1 1 calc R .
C16 C 0.62194(14) 0.6653(2) 0.85518(13) 0.0180(5) Uani 1 1 d . .
H16 H 0.620879 0.631884 0.896812 0.022 Uiso 1 1 calc R .
C17 C 0.56593(14) 0.64412(19) 0.80271(13) 0.0180(5) Uani 1 1 d . .
H17 H 0.527686 0.595598 0.809102 0.022 Uiso 1 1 calc R .
C18 C 0.56668(13) 0.69500(19) 0.74069(12) 0.0145(5) Uani 1 1 d . .
H18 H 0.529100 0.679904 0.705834 0.017 Uiso 1 1 calc R .
C19 C 0.62083(13) 0.53220(19) 0.61399(12) 0.0129(5) Uani 1 1 d . .
C20 C 0.55342(13) 0.57646(19) 0.58388(12) 0.0156(5) Uani 1 1 d . .
H20 H 0.555714 0.640549 0.563109 0.019 Uiso 1 1 calc R .
C21 C 0.48256(14) 0.5258(2) 0.58451(13) 0.0203(5) Uani 1 1 d . .
H21 H 0.437873 0.556350 0.564481 0.024 Uiso 1 1 calc R .
C22 C 0.47857(14) 0.4306(2) 0.61471(13) 0.0226(6) Uani 1 1 d . .
H22 H 0.431335 0.396584 0.614679 0.027 Uiso 1 1 calc R .
C23 C 0.54525(15) 0.3855(2) 0.64526(14) 0.0237(6) Uani 1 1 d . .
H23 H 0.542581 0.321233 0.665711 0.028 Uiso 1 1 calc R .
C24 C 0.61586(14) 0.4362(2) 0.64531(13) 0.0183(5) Uani 1 1 d . .
H24 H 0.660167 0.406091 0.666355 0.022 Uiso 1 1 calc R .
C25 C 0.73896(13) 0.50026(19) 0.53287(12) 0.0145(5) Uani 1 1 d . .
C26 C 0.75924(14) 0.3981(2) 0.54723(14) 0.0209(5) Uani 1 1 d . .
H26 H 0.770773 0.377731 0.592092 0.025 Uiso 1 1 calc R .
C27 C 0.76238(15) 0.3263(2) 0.49505(15) 0.0258(6) Uani 1 1 d . .
H27 H 0.776221 0.258524 0.505146 0.031 Uiso 1 1 calc R .
C28 C 0.74487(14) 0.3558(2) 0.42807(14) 0.0234(6) Uani 1 1 d . .
H28 H 0.745917 0.307726 0.393223 0.028 Uiso 1 1 calc R .
C29 C 0.72586(14) 0.4571(2) 0.41334(14) 0.0214(6) Uani 1 1 d . .
H29 H 0.714791 0.477324 0.368402 0.026 Uiso 1 1 calc R .
C30 C 0.72319(13) 0.5291(2) 0.46563(12) 0.0164(5) Uani 1 1 d . .
H30 H 0.710694 0.597233 0.455189 0.020 Uiso 1 1 calc R .
C31 C 0.77749(13) 0.54635(18) 0.67382(12) 0.0135(5) Uani 1 1 d . .
C32 C 0.75073(14) 0.54883(19) 0.73871(13) 0.0166(5) Uani 1 1 d . .
H32 H 0.700025 0.569030 0.743967 0.020 Uiso 1 1 calc R .
C33 C 0.79861(15) 0.5216(2) 0.79553(13) 0.0219(6) Uani 1 1 d . .
H33 H 0.779804 0.523812 0.838424 0.026 Uiso 1 1 calc R .
C34 C 0.87465(15) 0.4911(2) 0.78871(14) 0.0279(6) Uani 1 1 d . .
H34 H 0.906512 0.471766 0.826723 0.033 Uiso 1 1 calc R .
C35 C 0.90248(14) 0.4897(2) 0.72434(15) 0.0270(6) Uani 1 1 d . .
H35 H 0.953466 0.470440 0.719457 0.032 Uiso 1 1 calc R .
C36 C 0.85467(14) 0.5170(2) 0.66732(13) 0.0186(5) Uani 1 1 d . .
H36 H 0.873881 0.515880 0.624576 0.022 Uiso 1 1 calc R .
C37 C 0.86844(13) 0.94240(19) 0.57312(12) 0.0142(5) Uani 1 1 d . .
C38 C 0.83560(13) 0.97721(19) 0.51076(13) 0.0154(5) Uani 1 1 d . .
H38 H 0.793133 0.942725 0.489825 0.019 Uiso 1 1 calc R .
C39 C 0.86507(14) 1.0625(2) 0.47920(13) 0.0201(5) Uani 1 1 d . .
H39 H 0.842037 1.084807 0.437613 0.024 Uiso 1 1 calc R .
C40 C 0.92861(15) 1.1146(2) 0.50925(14) 0.0228(6) Uani 1 1 d . .
H40 H 0.948107 1.172142 0.488260 0.027 Uiso 1 1 calc R .
C41 C 0.96284(15) 1.0800(2) 0.57114(15) 0.0258(6) Uani 1 1 d . .
H41 H 1.005805 1.114085 0.591502 0.031 Uiso 1 1 calc R .
C42 C 0.93339(14) 0.9950(2) 0.60261(13) 0.0199(5) Uani 1 1 d . .
H42 H 0.956963 0.972434 0.643926 0.024 Uiso 1 1 calc R .
C43 C 0.91808(13) 0.74267(18) 0.59649(13) 0.0136(5) Uani 1 1 d . .
C44 C 0.98739(14) 0.74623(19) 0.63811(13) 0.0175(5) Uani 1 1 d . .
H44 H 0.990602 0.786942 0.677022 0.021 Uiso 1 1 calc R .
C45 C 1.05130(14) 0.6895(2) 0.62175(14) 0.0210(5) Uani 1 1 d . .
H45 H 1.096722 0.691587 0.650154 0.025 Uiso 1 1 calc R .
C46 C 1.04782(14) 0.6299(2) 0.56347(14) 0.0196(5) Uani 1 1 d . .
H46 H 1.090692 0.591893 0.552686 0.024 Uiso 1 1 calc R .
C47 C 0.98000(14) 0.6272(2) 0.52121(13) 0.0191(5) Uani 1 1 d . .
H47 H 0.977592 0.588024 0.481645 0.023 Uiso 1 1 calc R .
C48 C 0.91540(13) 0.68320(19) 0.53787(13) 0.0165(5) Uani 1 1 d . .
H48 H 0.870039 0.680635 0.509400 0.020 Uiso 1 1 calc R .
C49 C 0.85208(12) 0.85135(19) 0.70372(12) 0.0131(5) Uani 1 1 d . .
C50 C 0.86903(13) 0.7709(2) 0.74953(13) 0.0180(5) Uani 1 1 d . .
H50 H 0.874499 0.704353 0.733160 0.022 Uiso 1 1 calc R .
C51 C 0.87782(14) 0.7888(2) 0.81900(14) 0.0236(6) Uani 1 1 d . .
H51 H 0.889674 0.734493 0.848716 0.028 Uiso 1 1 calc R .
C52 C 0.86907(15) 0.8871(2) 0.84440(13) 0.0271(6) Uani 1 1 d . .
H52 H 0.875024 0.899016 0.891011 0.032 Uiso 1 1 calc R .
C53 C 0.85133(14) 0.9676(2) 0.79962(14) 0.0233(6) Uani 1 1 d . .
H53 H 0.844872 1.033717 0.816363 0.028 Uiso 1 1 calc R .
C54 C 0.84317(13) 0.9500(2) 0.73000(13) 0.0176(5) Uani 1 1 d . .
H54 H 0.831612 1.004696 0.700487 0.021 Uiso 1 1 calc R .
Ir1 Ir 0.71281(2) 0.76500(2) 0.57051(2) 0.00947(4) Uani 1 1 d . .
H H 0.6956(16) 0.868(2) 0.5325(15) 0.031(9) Uiso 1 1 d . .
HA H 0.7593(17) 0.743(2) 0.5079(15) 0.024(8) Uiso 1 1 d . .
HB H 0.6422(16) 0.733(2) 0.5222(15) 0.019(8) Uiso 1 1 d . .
P1 P 0.63074(3) 0.83272(5) 0.64784(3) 0.01082(11) Uani 1 1 d . .
P2 P 0.71553(3) 0.59173(5) 0.60036(3) 0.01056(11) Uani 1 1 d . .
P3 P 0.83357(3) 0.82402(5) 0.61283(3) 0.01083(12) Uani 1 1 d . .
C55 C 0.8930(7) 1.2368(9) 0.6889(7) 0.041(3) Uani 0.283(5) 1 d . P
H55A H 0.869970 1.240671 0.643063 0.062 Uiso 0.283(5) 1 calc GR P
H55B H 0.906489 1.166736 0.699640 0.062 Uiso 0.283(5) 1 calc GR P
H55C H 0.938713 1.278797 0.693202 0.062 Uiso 0.283(5) 1 calc GR P
O1 O 0.8391(5) 1.2730(7) 0.7345(6) 0.052(3) Uani 0.283(5) 1 d . P
H1 H 0.795713 1.275687 0.714726 0.078 Uiso 0.283(5) 1 calc GR P

loop_
_atom_site_aniso_label
_atom_site_aniso_U_11
_atom_site_aniso_U_22
_atom_site_aniso_U_33
_atom_site_aniso_U_23
_atom_site_aniso_U_13
_atom_site_aniso_U_12
C1 0.0090(10) 0.0119(12) 0.0171(12) 0.0009(10) -0.0028(9) 0.0025(9)
C2 0.0196(12) 0.0164(13) 0.0191(12) 0.0015(10) -0.0027(10) 0.0016(10)
C3 0.0338(15) 0.0136(13) 0.0271(14) 0.0067(11) -0.0002(12) -0.0029(11)
C4 0.0317(14) 0.0109(13) 0.0297(15) -0.0008(11) -0.0105(12) 0.0040(11)
C5 0.0217(12) 0.0206(14) 0.0207(13) -0.0033(11) -0.0062(10) 0.0081(11)
C6 0.0154(11) 0.0173(13) 0.0192(12) 0.0020(10) -0.0022(9) 0.0031(10)
C7 0.0113(11) 0.0113(12) 0.0224(13) 0.0017(10) -0.0022(9) 0.0012(9)
C8 0.0161(12) 0.0282(15) 0.0229(14) 0.0017(12) -0.0044(10) 0.0039(11)
C9 0.0218(14) 0.0419(19) 0.0280(15) 0.0015(14) -0.0108(12) 0.0071(13)
C10 0.0128(12) 0.0240(15) 0.0450(17) -0.0009(13) -0.0087(11) 0.0033(11)
C11 0.0121(12) 0.0195(14) 0.0404(16) -0.0015(12) 0.0038(11) 0.0005(10)
C12 0.0154(12) 0.0173(13) 0.0233(13) -0.0001(11) -0.0008(10) 0.0022(10)
C13 0.0106(10) 0.0127(12) 0.0124(11) -0.0006(9) 0.0029(9) 0.0020(9)
C14 0.0126(11) 0.0126(12) 0.0163(12) 0.0012(10) 0.0014(9) 0.0018(9)
C15 0.0182(12) 0.0157(12) 0.0140(12) -0.0018(10) -0.0022(9) 0.0049(10)
C16 0.0230(12) 0.0162(13) 0.0156(12) 0.0042(10) 0.0063(10) 0.0058(10)
C17 0.0170(12) 0.0144(12) 0.0231(13) 0.0010(10) 0.0056(10) -0.0008(10)
C18 0.0121(11) 0.0133(12) 0.0183(12) -0.0003(10) 0.0010(9) 0.0002(9)
C19 0.0129(11) 0.0126(12) 0.0134(11) -0.0012(9) 0.0029(9) -0.0031(9)
C20 0.0167(11) 0.0129(12) 0.0175(12) -0.0023(10) 0.0023(9) -0.0019(10)
C21 0.0126(11) 0.0257(14) 0.0227(13) -0.0025(11) 0.0012(10) -0.0021(10)
C22 0.0167(12) 0.0276(15) 0.0246(14) -0.0039(12) 0.0076(10) -0.0106(11)
C23 0.0283(14) 0.0178(14) 0.0260(14) 0.0034(11) 0.0082(11) -0.0075(11)
C24 0.0176(12) 0.0172(13) 0.0204(13) 0.0035(11) 0.0039(10) -0.0007(10)
C25 0.0105(10) 0.0140(12) 0.0195(12) -0.0024(10) 0.0049(9) -0.0024(9)
C26 0.0231(13) 0.0182(13) 0.0222(13) 0.0006(11) 0.0074(10) 0.0019(10)
C27 0.0262(14) 0.0163(14) 0.0364(16) -0.0034(12) 0.0115(12) 0.0017(11)
C28 0.0177(12) 0.0253(15) 0.0282(14) -0.0115(12) 0.0077(10) -0.0037(11)
C29 0.0142(11) 0.0292(15) 0.0208(13) -0.0060(11) 0.0021(10) -0.0060(11)
C30 0.0118(11) 0.0179(13) 0.0193(12) -0.0016(10) 0.0009(9) -0.0025(9)
C31 0.0126(11) 0.0104(11) 0.0172(12) 0.0024(10) -0.0009(9) -0.0002(9)
C32 0.0150(11) 0.0151(12) 0.0197(13) 0.0031(10) 0.0012(10) 0.0019(9)
C33 0.0220(13) 0.0266(15) 0.0172(13) 0.0045(11) 0.0013(10) 0.0028(11)
C34 0.0214(13) 0.0392(17) 0.0222(14) 0.0115(13) -0.0032(11) 0.0072(12)
C35 0.0130(12) 0.0364(17) 0.0318(15) 0.0095(13) 0.0025(11) 0.0091(12)
C36 0.0167(12) 0.0194(13) 0.0201(13) 0.0042(11) 0.0038(10) 0.0051(10)
C37 0.0114(11) 0.0117(12) 0.0202(12) 0.0000(10) 0.0050(9) -0.0002(9)
C38 0.0124(11) 0.0141(12) 0.0200(12) -0.0002(10) 0.0025(9) -0.0010(9)
C39 0.0218(12) 0.0208(13) 0.0182(13) 0.0036(11) 0.0040(10) 0.0000(11)
C40 0.0241(13) 0.0159(13) 0.0296(14) 0.0044(11) 0.0092(11) -0.0056(11)
C41 0.0179(12) 0.0229(15) 0.0361(16) 0.0007(12) -0.0012(11) -0.0087(11)
C42 0.0159(11) 0.0203(14) 0.0231(13) 0.0056(11) -0.0014(10) -0.0029(10)
C43 0.0114(11) 0.0108(11) 0.0188(12) 0.0033(10) 0.0028(9) -0.0003(9)
C44 0.0154(12) 0.0176(13) 0.0192(13) -0.0014(10) 0.0003(10) -0.0008(10)
C45 0.0137(11) 0.0226(14) 0.0257(14) 0.0043(11) -0.0043(10) 0.0023(10)
C46 0.0130(11) 0.0140(13) 0.0321(14) 0.0030(11) 0.0037(10) 0.0032(10)
C47 0.0189(12) 0.0149(13) 0.0237(13) -0.0007(11) 0.0024(10) 0.0002(10)
C48 0.0136(11) 0.0134(12) 0.0223(13) 0.0008(10) 0.0009(9) -0.0015(10)
C49 0.0063(10) 0.0193(13) 0.0133(11) 0.0002(10) -0.0015(8) -0.0017(9)
C50 0.0122(11) 0.0218(14) 0.0197(13) 0.0009(11) -0.0007(10) 0.0002(10)
C51 0.0176(12) 0.0359(17) 0.0167(13) 0.0070(12) -0.0031(10) 0.0022(11)
C52 0.0216(13) 0.0445(19) 0.0142(12) -0.0046(12) -0.0044(10) -0.0034(13)
C53 0.0195(12) 0.0250(15) 0.0252(14) -0.0107(12) 0.0016(11) -0.0048(11)
C54 0.0133(11) 0.0185(13) 0.0209(13) -0.0026(11) -0.0001(9) -0.0033(10)
Ir1 0.00801(5) 0.00996(6) 0.01021(6) 0.00154(4) -0.00087(3) -0.00077(4)
P1 0.0087(2) 0.0109(3) 0.0127(3) 0.0013(2) -0.0005(2) 0.0005(2)
P2 0.0102(3) 0.0096(3) 0.0119(3) 0.0009(2) 0.0009(2) -0.0003(2)
P3 0.0088(2) 0.0102(3) 0.0132(3) 0.0010(2) -0.0008(2) -0.0011(2)
C55 0.039(6) 0.031(7) 0.054(8) 0.000(6) 0.000(6) 0.002(5)
O1 0.039(5) 0.033(5) 0.085(8) -0.015(5) 0.015(5) -0.007(4)

loop_
_atom_type_symbol
_atom_type_description
_atom_type_scat_dispersion_real
_atom_type_scat_dispersion_imag
_atom_type_scat_source
C C 0.0181 0.0091 'International Tables Vol C Tables 4.2.6.8 and 6.1.1.4'
H H 0.0000 0.0000 'International Tables Vol C Tables 4.2.6.8 and 6.1.1.4'
Ir Ir -4.7710 6.5667 'International Tables Vol C Tables 4.2.6.8 and 6.1.1.4'
O O 0.0492 0.0322 'International Tables Vol C Tables 4.2.6.8 and 6.1.1.4'
P P 0.2955 0.4335 'International Tables Vol C Tables 4.2.6.8 and 6.1.1.4'

loop_
_exptl_crystal_face_index_h
_exptl_crystal_face_index_k
_exptl_crystal_face_index_l
_exptl_crystal_face_perp_dist
1 0 1 0.0390
0 0 -1 0.0213
0 0 1 0.0161
-1 0 0 0.0447
2 -1 0 0.0635
1 2 -2 0.0643
-2 2 1 0.0763
-1 -2 0 0.0968
1 0 0 0.0543
-2 1 -2 0.0462
1 0 -2 0.0364
-2 -1 1 0.0670

loop_
_geom_angle_atom_site_label_1
_geom_angle_atom_site_label_2
_geom_angle_atom_site_label_3
_geom_angle
C2 C1 C6 118.4(2)
C2 C1 P1 119.32(19)
C6 C1 P1 122.16(19)
C1 C2 H2 119.8
C1 C2 C3 120.4(2)
C3 C2 H2 119.8
C2 C3 H3 119.7
C4 C3 C2 120.5(3)
C4 C3 H3 119.7
C3 C4 H4 120.3
C5 C4 C3 119.3(3)
C5 C4 H4 120.3
C4 C5 H5 119.9
C4 C5 C6 120.2(2)
C6 C5 H5 119.9
C1 C6 H6 119.5
C5 C6 C1 121.1(2)
C5 C6 H6 119.5
C8 C7 C12 118.4(2)
C8 C7 P1 119.69(18)
C12 C7 P1 121.57(19)
C7 C8 H8 119.7
C7 C8 C9 120.6(3)
C9 C8 H8 119.7
C8 C9 H9 119.8
C10 C9 C8 120.4(3)
C10 C9 H9 119.8
C9 C10 H10 120.3
C9 C10 C11 119.5(2)
C11 C10 H10 120.3
C10 C11 H11 119.9
C10 C11 C12 120.3(2)
C12 C11 H11 119.9
C7 C12 H12 119.6
C11 C12 C7 120.8(2)
C11 C12 H12 119.6
C14 C13 C18 118.4(2)
C14 C13 P1 119.02(17)
C18 C13 P1 122.34(18)
C13 C14 H14 119.7
C15 C14 C13 120.6(2)
C15 C14 H14 119.7
C14 C15 H15 119.7
C16 C15 C14 120.5(2)
C16 C15 H15 119.7
C15 C16 H16 120.3
C15 C16 C17 119.4(2)
C17 C16 H16 120.3
C16 C17 H17 119.8
C16 C17 C18 120.5(2)
C18 C17 H17 119.8
C13 C18 H18 119.7
C17 C18 C13 120.6(2)
C17 C18 H18 119.7
C20 C19 C24 118.6(2)
C20 C19 P2 119.24(18)
C24 C19 P2 121.50(18)
C19 C20 H20 119.6
C19 C20 C21 120.7(2)
C21 C20 H20 119.6
C20 C21 H21 119.9
C22 C21 C20 120.1(2)
C22 C21 H21 119.9
C21 C22 H22 120.0
C21 C22 C23 119.9(2)
C23 C22 H22 120.0
C22 C23 H23 119.9
C24 C23 C22 120.1(2)
C24 C23 H23 119.9
C19 C24 H24 119.8
C23 C24 C19 120.5(2)
C23 C24 H24 119.8
C26 C25 P2 122.0(2)
C30 C25 C26 118.6(2)
C30 C25 P2 118.44(19)
C25 C26 H26 119.7
C27 C26 C25 120.7(3)
C27 C26 H26 119.7
C26 C27 H27 120.0
C28 C27 C26 120.0(3)
C28 C27 H27 120.0
C27 C28 H28 120.2
C29 C28 C27 119.7(3)
C29 C28 H28 120.2
C28 C29 H29 119.9
C28 C29 C30 120.3(3)
C30 C29 H29 119.9
C25 C30 C29 120.7(2)
C25 C30 H30 119.7
C29 C30 H30 119.7
C32 C31 C36 118.4(2)
C32 C31 P2 120.14(18)
C36 C31 P2 121.21(19)
C31 C32 H32 119.5
C33 C32 C31 121.0(2)
C33 C32 H32 119.5
C32 C33 H33 119.8
C32 C33 C34 120.4(2)
C34 C33 H33 119.8
C33 C34 H34 120.4
C33 C34 C35 119.2(2)
C35 C34 H34 120.4
C34 C35 H35 119.7
C36 C35 C34 120.5(2)
C36 C35 H35 119.7
C31 C36 H36 119.8
C35 C36 C31 120.5(2)
C35 C36 H36 119.8
C38 C37 C42 117.9(2)
C38 C37 P3 121.39(18)
C42 C37 P3 120.49(19)
C37 C38 H38 119.4
C39 C38 C37 121.1(2)
C39 C38 H38 119.4
C38 C39 H39 119.8
C40 C39 C38 120.4(2)
C40 C39 H39 119.8
C39 C40 H40 120.4
C39 C40 C41 119.2(2)
C41 C40 H40 120.4
C40 C41 H41 119.8
C42 C41 C40 120.4(2)
C42 C41 H41 119.8
C37 C42 H42 119.5
C41 C42 C37 121.0(2)
C41 C42 H42 119.5
C44 C43 P3 122.10(19)
C48 C43 C44 118.6(2)
C48 C43 P3 119.09(18)
C43 C44 H44 119.7
C45 C44 C43 120.6(2)
C45 C44 H44 119.7
C44 C45 H45 119.8
C46 C45 C44 120.4(2)
C46 C45 H45 119.8
C45 C46 H46 120.2
C45 C46 C47 119.6(2)
C47 C46 H46 120.2
C46 C47 H47 119.9
C46 C47 C48 120.2(2)
C48 C47 H47 119.9
C43 C48 C47 120.7(2)
C43 C48 H48 119.7
C47 C48 H48 119.7
C50 C49 P3 119.98(19)
C54 C49 C50 118.1(2)
C54 C49 P3 121.71(19)
C49 C50 H50 119.5
C51 C50 C49 121.0(3)
C51 C50 H50 119.5
C50 C51 H51 119.8
C52 C51 C50 120.4(3)
C52 C51 H51 119.8
C51 C52 H52 120.3
C51 C52 C53 119.3(2)
C53 C52 H52 120.3
C52 C53 H53 119.8
C54 C53 C52 120.4(3)
C54 C53 H53 119.8
C49 C54 H54 119.6
C53 C54 C49 120.8(3)
C53 C54 H54 119.6
H Ir1 HA 82.3(14)
H Ir1 HB 79.4(14)
HA Ir1 HB 84.0(15)
P1 Ir1 H 83.5(11)
P1 Ir1 HA 165.5(11)
P1 Ir1 HB 90.6(10)
P2 Ir1 H 162.9(11)
P2 Ir1 HA 91.2(10)
P2 Ir1 HB 84.2(10)
P2 Ir1 P1 101.58(2)
P3 Ir1 H 91.4(11)
P3 Ir1 HA 80.7(11)
P3 Ir1 HB 163.1(10)
P3 Ir1 P1 102.58(2)
P3 Ir1 P2 103.22(2)
C1 P1 Ir1 116.13(8)
C7 P1 C1 97.53(10)
C7 P1 Ir1 115.78(8)
C13 P1 C1 101.42(11)
C13 P1 C7 103.13(11)
C13 P1 Ir1 119.57(7)
C19 P2 C25 94.72(10)
C19 P2 Ir1 116.11(8)
C25 P2 Ir1 116.12(8)
C31 P2 C19 102.83(11)
C31 P2 C25 102.36(11)
C31 P2 Ir1 120.70(8)
C37 P3 C43 96.45(10)
C37 P3 Ir1 115.94(8)
C43 P3 Ir1 116.79(8)
C49 P3 C37 102.43(11)
C49 P3 C43 101.54(11)
C49 P3 Ir1 120.03(7)
H55A C55 H55B 109.5
H55A C55 H55C 109.5
H55B C55 H55C 109.5
O1 C55 H55A 109.5
O1 C55 H55B 109.5
O1 C55 H55C 109.5
C55 O1 H1 109.5

loop_
_geom_bond_atom_site_label_1
_geom_bond_atom_site_label_2
_geom_bond_distance
C1 C2 1.394(3)
C1 C6 1.396(3)
C1 P1 1.852(2)
C2 H2 0.9300
C2 C3 1.397(4)
C3 H3 0.9300
C3 C4 1.388(4)
C4 H4 0.9300
C4 C5 1.387(4)
C5 H5 0.9300
C5 C6 1.391(4)
C6 H6 0.9300
C7 C8 1.390(4)
C7 C12 1.398(3)
C7 P1 1.852(2)
C8 H8 0.9300
C8 C9 1.395(4)
C9 H9 0.9300
C9 C10 1.384(4)
C10 H10 0.9300
C10 C11 1.385(4)
C11 H11 0.9300
C11 C12 1.390(3)
C12 H12 0.9300
C13 C14 1.400(3)
C13 C18 1.401(3)
C13 P1 1.838(2)
C14 H14 0.9300
C14 C15 1.391(3)
C15 H15 0.9300
C15 C16 1.387(4)
C16 H16 0.9300
C16 C17 1.390(4)
C17 H17 0.9300
C17 C18 1.391(3)
C18 H18 0.9300
C19 C20 1.392(3)
C19 C24 1.397(3)
C19 P2 1.852(2)
C20 H20 0.9300
C20 C21 1.393(3)
C21 H21 0.9300
C21 C22 1.376(4)
C22 H22 0.9300
C22 C23 1.390(4)
C23 H23 0.9300
C23 C24 1.389(3)
C24 H24 0.9300
C25 C26 1.397(4)
C25 C30 1.385(3)
C25 P2 1.852(2)
C26 H26 0.9300
C26 C27 1.393(4)
C27 H27 0.9300
C27 C28 1.386(4)
C28 H28 0.9300
C28 C29 1.381(4)
C29 H29 0.9300
C29 C30 1.396(3)
C30 H30 0.9300
C31 C32 1.395(3)
C31 C36 1.405(3)
C31 P2 1.832(2)
C32 H32 0.9300
C32 C33 1.387(3)
C33 H33 0.9300
C33 C34 1.392(4)
C34 H34 0.9300
C34 C35 1.392(4)
C35 H35 0.9300
C35 C36 1.390(4)
C36 H36 0.9300
C37 C38 1.390(3)
C37 C42 1.403(3)
C37 P3 1.848(2)
C38 H38 0.9300
C38 C39 1.387(3)
C39 H39 0.9300
C39 C40 1.385(4)
C40 H40 0.9300
C40 C41 1.390(4)
C41 H41 0.9300
C41 C42 1.383(4)
C42 H42 0.9300
C43 C44 1.401(3)
C43 C48 1.388(3)
C43 P3 1.854(2)
C44 H44 0.9300
C44 C45 1.388(3)
C45 H45 0.9300
C45 C46 1.383(4)
C46 H46 0.9300
C46 C47 1.387(3)
C47 H47 0.9300
C47 C48 1.394(3)
C48 H48 0.9300
C49 C50 1.398(3)
C49 C54 1.396(3)
C49 P3 1.831(2)
C50 H50 0.9300
C50 C51 1.386(4)
C51 H51 0.9300
C51 C52 1.383(4)
C52 H52 0.9300
C52 C53 1.388(4)
C53 H53 0.9300
C53 C54 1.388(4)
C54 H54 0.9300
Ir1 H 1.55(3)
Ir1 HA 1.55(3)
Ir1 HB 1.55(3)
Ir1 P1 2.3354(6)
Ir1 P2 2.3261(6)
Ir1 P3 2.3211(6)
C55 H55A 0.9600
C55 H55B 0.9600
C55 H55C 0.9600
C55 O1 1.425(14)
O1 H1 0.8200

loop_
_geom_torsion_atom_site_label_1
_geom_torsion_atom_site_label_2
_geom_torsion_atom_site_label_3
_geom_torsion_atom_site_label_4
_geom_torsion
C1 C2 C3 C4 -0.5(4)
C2 C1 C6 C5 -2.5(3)
C2 C1 P1 C7 -98.4(2)
C2 C1 P1 C13 156.52(19)
C2 C1 P1 Ir1 25.2(2)
C2 C3 C4 C5 -1.3(4)
C3 C4 C5 C6 1.1(4)
C4 C5 C6 C1 0.8(4)
C6 C1 C2 C3 2.3(4)
C6 C1 P1 C7 77.7(2)
C6 C1 P1 C13 -27.4(2)
C6 C1 P1 Ir1 -158.73(16)
C7 C8 C9 C10 0.0(5)
C8 C7 C12 C11 1.9(4)
C8 C7 P1 C1 103.4(2)
C8 C7 P1 C13 -153.0(2)
C8 C7 P1 Ir1 -20.5(2)
C8 C9 C10 C11 0.7(5)
C9 C10 C11 C12 -0.1(4)
C10 C11 C12 C7 -1.2(4)
C12 C7 C8 C9 -1.3(4)
C12 C7 P1 C1 -70.2(2)
C12 C7 P1 C13 33.4(2)
C12 C7 P1 Ir1 165.91(18)
C13 C14 C15 C16 0.1(4)
C14 C13 C18 C17 1.6(3)
C14 C13 P1 C1 -47.9(2)
C14 C13 P1 C7 -148.52(19)
C14 C13 P1 Ir1 81.2(2)
C14 C15 C16 C17 1.1(4)
C15 C16 C17 C18 -0.9(4)
C16 C17 C18 C13 -0.4(4)
C18 C13 C14 C15 -1.4(3)
C18 C13 P1 C1 137.4(2)
C18 C13 P1 C7 36.8(2)
C18 C13 P1 Ir1 -93.45(19)
C19 C20 C21 C22 -0.4(4)
C20 C19 C24 C23 1.1(4)
C20 C19 P2 C25 -99.4(2)
C20 C19 P2 C31 156.80(19)
C20 C19 P2 Ir1 22.8(2)
C20 C21 C22 C23 0.7(4)
C21 C22 C23 C24 0.0(4)
C22 C23 C24 C19 -0.9(4)
C24 C19 C20 C21 -0.5(4)
C24 C19 P2 C25 71.2(2)
C24 C19 P2 C31 -32.6(2)
C24 C19 P2 Ir1 -166.60(17)
C25 C26 C27 C28 -0.4(4)
C26 C25 C30 C29 1.4(3)
C26 C25 P2 C19 -72.2(2)
C26 C25 P2 C31 32.0(2)
C26 C25 P2 Ir1 165.64(17)
C26 C27 C28 C29 1.3(4)
C27 C28 C29 C30 -0.9(4)
C28 C29 C30 C25 -0.5(4)
C30 C25 C26 C27 -1.0(4)
C30 C25 P2 C19 96.67(19)
C30 C25 P2 C31 -159.08(18)
C30 C25 P2 Ir1 -25.5(2)
C31 C32 C33 C34 -0.1(4)
C32 C31 C36 C35 1.0(4)
C32 C31 P2 C19 -45.0(2)
C32 C31 P2 C25 -142.9(2)
C32 C31 P2 Ir1 86.3(2)
C32 C33 C34 C35 1.0(5)
C33 C34 C35 C36 -1.0(5)
C34 C35 C36 C31 0.0(5)
C36 C31 C32 C33 -0.9(4)
C36 C31 P2 C19 140.6(2)
C36 C31 P2 C25 42.8(2)
C36 C31 P2 Ir1 -88.1(2)
C37 C38 C39 C40 0.4(4)
C38 C37 C42 C41 1.2(4)
C38 C37 P3 C43 107.0(2)
C38 C37 P3 C49 -149.7(2)
C38 C37 P3 Ir1 -17.0(2)
C38 C39 C40 C41 0.5(4)
C39 C40 C41 C42 -0.6(4)
C40 C41 C42 C37 -0.3(4)
C42 C37 C38 C39 -1.2(4)
C42 C37 P3 C43 -67.7(2)
C42 C37 P3 C49 35.7(2)
C42 C37 P3 Ir1 168.33(17)
C43 C44 C45 C46 1.1(4)
C44 C43 C48 C47 0.8(4)
C44 C43 P3 C37 81.0(2)
C44 C43 P3 C49 -23.2(2)
C44 C43 P3 Ir1 -155.65(17)
C44 C45 C46 C47 0.1(4)
C45 C46 C47 C48 -0.9(4)
C46 C47 C48 C43 0.4(4)
C48 C43 C44 C45 -1.5(4)
C48 C43 P3 C37 -93.1(2)
C48 C43 P3 C49 162.79(19)
C48 C43 P3 Ir1 30.3(2)
C49 C50 C51 C52 0.7(4)
C50 C49 C54 C53 0.3(3)
C50 C49 P3 C37 -149.56(18)
C50 C49 P3 C43 -50.2(2)
C50 C49 P3 Ir1 80.29(19)
C50 C51 C52 C53 0.1(4)
C51 C52 C53 C54 -0.6(4)
C52 C53 C54 C49 0.4(4)
C54 C49 C50 C51 -0.9(3)
C54 C49 P3 C37 36.2(2)
C54 C49 P3 C43 135.51(19)
C54 C49 P3 Ir1 -93.99(19)
P1 C1 C2 C3 178.48(19)
P1 C1 C6 C5 -178.54(18)
P1 C7 C8 C9 -175.2(2)
P1 C7 C12 C11 175.6(2)
P1 C13 C14 C15 -176.32(18)
P1 C13 C18 C17 176.28(18)
P2 C19 C20 C21 170.40(19)
P2 C19 C24 C23 -169.6(2)
P2 C25 C26 C27 167.87(19)
P2 C25 C30 C29 -167.88(18)
P2 C31 C32 C33 -175.5(2)
P2 C31 C36 C35 175.4(2)
P3 C37 C38 C39 -176.00(18)
P3 C37 C42 C41 176.0(2)
P3 C43 C44 C45 -175.56(19)
P3 C43 C48 C47 175.01(19)
P3 C49 C50 C51 -175.38(18)
P3 C49 C54 C53 174.71(18)

loop_
_exptl_oxdiff_crystal_face_indexfrac_h
_exptl_oxdiff_crystal_face_indexfrac_k
_exptl_oxdiff_crystal_face_indexfrac_l
_exptl_oxdiff_crystal_face_x
_exptl_oxdiff_crystal_face_y
_exptl_oxdiff_crystal_face_z
0.9989 -0.0007 0.9977 0.1098 0.0267 0.0488
0.0006 -0.0000 -0.9992 -0.0722 -0.0069 0.0296
-0.0006 0.0000 0.9992 0.0722 0.0069 -0.0296
-0.9995 0.0007 0.0015 -0.0377 -0.0198 -0.0784
1.9977 -1.0018 -0.0047 0.0561 0.1550 0.1368
1.0030 2.0001 -1.9964 -0.0682 -0.2245 0.1775
-1.9971 2.0023 1.0056 0.0353 -0.2634 -0.1465
-1.0019 -2.0001 -0.0020 -0.0761 0.2108 -0.1183
0.9995 -0.0007 -0.0015 0.0377 0.0198 0.0784
-1.9966 1.0018 -1.9937 -0.2004 -0.1687 -0.0776
1.0006 -0.0007 -1.9999 -0.1066 0.0061 0.1376
-2.0007 -0.9990 1.0004 -0.0224 0.0825 -0.2064
